data_7153045
loop_
_publ_author_name
'Aitken, Harry R. M.'
'Furkert, Daniel P.'
'Hubert, Jonathan G.'
'Wood, James M.'
'Brimble, Margaret A.'

_publ_section_title
;
 Enantioselective access to benzannulated spiroketals using a chiral
 sulfoxide auxiliary.
;
_journal_issue 31
_journal_name_full 'Organic &amp; biomolecular chemistry'
_journal_page_first 5147
_journal_page_last 5155
_journal_paper_doi 10.1039/c3ob41065j
_journal_volume 11
_journal_year 2013
_chemical_formula_sum 'C20 H22 O3 S'
_chemical_formula_weight 342.44
_chemical_name_systematic
;
 ?
;
_space_group_IT_number 4
_symmetry_space_group_name_Hall 'P 2yb'
_symmetry_space_group_name_H-M 'P 1 21 1'
_atom_sites_solution_hydrogens geom
_atom_sites_solution_primary direct
_atom_sites_solution_secondary difmap
_audit_creation_method SHELXL-97
_cell_angle_alpha 90.00
_cell_angle_beta 104.215(3)
_cell_angle_gamma 90.00
_cell_formula_units_Z 2
_cell_length_a 8.5909(4)
_cell_length_b 10.8998(5)
_cell_length_c 9.6997(4)
_cell_measurement_temperature 293(2)
_cell_volume 880.46(7)
_computing_structure_refinement 'SHELXL-97 (Sheldrick, 2008)'
_diffrn_ambient_temperature 293(2)
_diffrn_measured_fraction_theta_full 0.997
_diffrn_measured_fraction_theta_max 0.997
_diffrn_radiation_monochromator graphite
_diffrn_radiation_source 'fine-focus sealed tube'
_diffrn_radiation_type MoK\a
_diffrn_radiation_wavelength 0.71073
_diffrn_reflns_av_R_equivalents 0.0365
_diffrn_reflns_av_sigmaI/netI 0.0475
_diffrn_reflns_limit_h_max 11
_diffrn_reflns_limit_h_min -11
_diffrn_reflns_limit_k_max 14
_diffrn_reflns_limit_k_min -14
_diffrn_reflns_limit_l_max 12
_diffrn_reflns_limit_l_min -12
_diffrn_reflns_number 10924
_diffrn_reflns_theta_full 27.91
_diffrn_reflns_theta_max 27.91
_diffrn_reflns_theta_min 2.17
_exptl_absorpt_coefficient_mu 0.198
_exptl_crystal_density_diffrn 1.292
_exptl_crystal_density_method 'not measured'
_exptl_crystal_F_000 364
_refine_diff_density_max 0.270
_refine_diff_density_min -0.209
_refine_diff_density_rms 0.042
_refine_ls_abs_structure_details 'Flack H D (1983), Acta Cryst. A39, 876-881'
_refine_ls_abs_structure_Flack -0.01(6)
_refine_ls_extinction_method none
_refine_ls_goodness_of_fit_ref 1.038
_refine_ls_hydrogen_treatment mixed
_refine_ls_matrix_type full
_refine_ls_number_parameters 220
_refine_ls_number_reflns 4120
_refine_ls_number_restraints 1
_refine_ls_restrained_S_all 1.037
_refine_ls_R_factor_all 0.0408
_refine_ls_R_factor_gt 0.0355
_refine_ls_shift/su_max 0.001
_refine_ls_shift/su_mean 0.000
_refine_ls_structure_factor_coef Fsqd
_refine_ls_weighting_details 'calc w=1/[\s^2^(Fo^2^)+(0.0377P)^2^+0.0736P] where P=(Fo^2^+2Fc^2^)/3'
_refine_ls_weighting_scheme calc
_refine_ls_wR_factor_gt 0.0785
_refine_ls_wR_factor_ref 0.0818
_reflns_number_gt 3764
_reflns_number_total 4120
_reflns_threshold_expression >2\s(I)
_cod_data_source_file c3ob41065j.txt
_cod_data_source_block ha1_0m
_cod_database_code 7153045

loop_
_symmetry_equiv_pos_as_xyz
'x, y, z'
'-x, y+1/2, -z'

loop_
_atom_site_label
_atom_site_type_symbol
_atom_site_fract_x
_atom_site_fract_y
_atom_site_fract_z
_atom_site_U_iso_or_equiv
_atom_site_adp_type
_atom_site_occupancy
_atom_site_symmetry_multiplicity
_atom_site_calc_flag
_atom_site_refinement_flags
C1 C 0.3329(2) 0.03672(18) 0.58772(17) 0.0241(4) Uani 1 1 d .
H1 H 0.3317 -0.0458 0.6119 0.029 Uiso 1 1 calc R
C2 C 0.1942(2) 0.09884(19) 0.52160(18) 0.0288(4) Uani 1 1 d .
H2 H 0.0973 0.0564 0.4986 0.035 Uiso 1 1 calc R
C3 C 0.1955(2) 0.2233(2) 0.48840(19) 0.0327(5) Uani 1 1 d .
H3 H 0.1000 0.2629 0.4453 0.039 Uiso 1 1 calc R
C4 C 0.3396(2) 0.28843(19) 0.51980(19) 0.0305(4) Uani 1 1 d .
H4 H 0.3414 0.3714 0.4981 0.037 Uiso 1 1 calc R
C5 C 0.4795(2) 0.22737(17) 0.58369(16) 0.0237(4) Uani 1 1 d .
C6 C 0.6540(2) 0.26547(17) 0.62652(18) 0.0253(4) Uani 1 1 d .
H6A H 0.6681 0.3404 0.6821 0.030 Uiso 1 1 calc R
H6B H 0.6972 0.2770 0.5440 0.030 Uiso 1 1 calc R
C7 C 0.7324(2) 0.15653(17) 0.71555(18) 0.0225(4) Uani 1 1 d .
C8 C 0.4730(2) 0.10384(17) 0.61577(17) 0.0214(4) Uani 1 1 d .
C9 C 0.8936(2) 0.11382(19) 0.6978(2) 0.0316(4) Uani 1 1 d .
H9A H 0.9718 0.1790 0.7260 0.038 Uiso 1 1 calc R
H9B H 0.8855 0.0950 0.5986 0.038 Uiso 1 1 calc R
C10 C 0.9495(2) 0.00039(18) 0.7880(2) 0.0305(4) Uani 1 1 d .
H10A H 0.8890 -0.0705 0.7438 0.037 Uiso 1 1 calc R
H10B H 1.0621 -0.0143 0.7932 0.037 Uiso 1 1 calc R
C11 C 0.9264(2) 0.01676(17) 0.9361(2) 0.0259(4) Uani 1 1 d .
C12 C 0.8209(2) 0.10618(16) 0.96282(18) 0.0212(4) Uani 1 1 d .
C13 C 0.7948(2) 0.11931(16) 1.09881(18) 0.0234(4) Uani 1 1 d .
C14 C 0.8748(2) 0.0451(2) 1.2089(2) 0.0315(4) Uani 1 1 d .
H14 H 0.8585 0.0548 1.2996 0.038 Uiso 1 1 calc R
C15 C 0.9799(3) -0.0442(2) 1.1834(2) 0.0402(5) Uani 1 1 d .
H15 H 1.0335 -0.0949 1.2568 0.048 Uiso 1 1 calc R
C16 C 1.0045(2) -0.05739(19) 1.0485(2) 0.0352(5) Uani 1 1 d .
H16 H 1.0751 -0.1174 1.0326 0.042 Uiso 1 1 calc R
C17 C 0.4723(2) 0.16840(18) 1.10749(19) 0.0241(4) Uani 1 1 d .
C18 C 0.4778(3) 0.0617(2) 1.2086(2) 0.0371(5) Uani 1 1 d .
H18A H 0.3704 0.0349 1.2050 0.056 Uiso 1 1 calc R
H18B H 0.5292 0.0872 1.3036 0.056 Uiso 1 1 calc R
H18C H 0.5373 -0.0046 1.1812 0.056 Uiso 1 1 calc R
C19 C 0.3649(2) 0.2715(2) 1.1390(2) 0.0360(5) Uani 1 1 d .
H19A H 0.3666 0.3392 1.0760 0.054 Uiso 1 1 calc R
H19B H 0.4039 0.2981 1.2357 0.054 Uiso 1 1 calc R
H19C H 0.2569 0.2419 1.1249 0.054 Uiso 1 1 calc R
C20 C 0.4179(2) 0.12985(19) 0.95208(19) 0.0283(4) Uani 1 1 d .
H20A H 0.4810 0.0614 0.9353 0.042 Uiso 1 1 calc R
H20B H 0.4316 0.1971 0.8923 0.042 Uiso 1 1 calc R
H20C H 0.3067 0.1068 0.9307 0.042 Uiso 1 1 calc R
O1 O 0.62226(14) 0.05464(12) 0.67898(13) 0.0240(3) Uani 1 1 d .
O2 O 0.74159(14) 0.18768(11) 0.86127(12) 0.0209(3) Uani 1 1 d .
O3 O 0.72956(15) 0.25924(14) 1.29739(12) 0.0331(3) Uani 1 1 d .
S S 0.67368(5) 0.24277(4) 1.13923(4) 0.02198(10) Uani 1 1 d .

loop_
_atom_site_aniso_label
_atom_site_aniso_U_11
_atom_site_aniso_U_22
_atom_site_aniso_U_33
_atom_site_aniso_U_23
_atom_site_aniso_U_13
_atom_site_aniso_U_12
C1 0.0286(9) 0.0238(9) 0.0208(8) -0.0033(7) 0.0080(7) -0.0029(8)
C2 0.0256(9) 0.0398(12) 0.0221(8) -0.0006(8) 0.0082(7) -0.0027(8)
C3 0.0305(10) 0.0408(13) 0.0261(8) 0.0054(9) 0.0057(7) 0.0066(9)
C4 0.0409(11) 0.0275(10) 0.0247(9) 0.0081(8) 0.0113(8) 0.0054(9)
C5 0.0304(9) 0.0244(10) 0.0176(7) -0.0010(7) 0.0083(7) -0.0019(8)
C6 0.0335(10) 0.0225(12) 0.0232(8) -0.0002(7) 0.0130(7) -0.0066(8)
C7 0.0244(9) 0.0217(9) 0.0229(8) -0.0054(7) 0.0088(7) -0.0076(7)
C8 0.0245(9) 0.0232(9) 0.0178(7) -0.0045(7) 0.0079(7) 0.0000(7)
C9 0.0283(10) 0.0347(11) 0.0366(10) -0.0094(9) 0.0169(8) -0.0045(9)
C10 0.0209(10) 0.0312(11) 0.0399(11) -0.0140(9) 0.0087(8) 0.0008(8)
C11 0.0187(9) 0.0234(10) 0.0336(10) -0.0100(8) 0.0027(8) -0.0012(7)
C12 0.0170(8) 0.0191(8) 0.0254(8) -0.0038(7) 0.0011(7) -0.0033(7)
C13 0.0214(9) 0.0207(9) 0.0256(8) -0.0054(7) 0.0008(7) 0.0026(7)
C14 0.0351(11) 0.0305(11) 0.0237(9) -0.0005(8) -0.0025(8) 0.0069(9)
C15 0.0378(12) 0.0347(12) 0.0386(12) -0.0008(10) -0.0087(9) 0.0156(10)
C16 0.0274(10) 0.0259(11) 0.0460(12) -0.0117(10) -0.0031(9) 0.0092(9)
C17 0.0229(9) 0.0269(10) 0.0234(8) -0.0002(7) 0.0074(7) 0.0007(8)
C18 0.0398(12) 0.0353(12) 0.0378(11) 0.0078(9) 0.0124(9) -0.0059(10)
C19 0.0307(10) 0.0423(14) 0.0380(10) -0.0042(9) 0.0142(8) 0.0067(9)
C20 0.0235(9) 0.0342(11) 0.0266(9) -0.0049(8) 0.0050(7) -0.0022(8)
O1 0.0231(6) 0.0201(6) 0.0279(6) -0.0049(5) 0.0047(5) -0.0023(5)
O2 0.0217(6) 0.0193(6) 0.0224(6) -0.0035(5) 0.0069(5) 0.0005(5)
O3 0.0379(7) 0.0365(9) 0.0233(6) -0.0101(6) 0.0046(5) 0.0032(7)
S 0.0255(2) 0.0187(2) 0.02147(18) -0.00335(18) 0.00523(15) 0.00213(19)

loop_
_atom_type_symbol
_atom_type_description
_atom_type_scat_dispersion_real
_atom_type_scat_dispersion_imag
_atom_type_scat_source
C C 0.0033 0.0016 'International Tables Vol C Tables 4.2.6.8 and 6.1.1.4'
H H 0.0000 0.0000 'International Tables Vol C Tables 4.2.6.8 and 6.1.1.4'
O O 0.0106 0.0060 'International Tables Vol C Tables 4.2.6.8 and 6.1.1.4'
S S 0.1246 0.1234 'International Tables Vol C Tables 4.2.6.8 and 6.1.1.4'

loop_
_geom_angle_atom_site_label_1
_geom_angle_atom_site_label_2
_geom_angle_atom_site_label_3
_geom_angle
C8 C1 C2 116.30(18)
C1 C2 C3 121.88(19)
C4 C3 C2 120.10(19)
C5 C4 C3 118.77(18)
C4 C5 C8 119.37(17)
C4 C5 C6 133.33(17)
C8 C5 C6 107.27(16)
C5 C6 C7 102.23(14)
O2 C7 O1 107.32(12)
O2 C7 C9 110.74(14)
O1 C7 C9 107.36(14)
O2 C7 C6 106.45(14)
O1 C7 C6 106.75(13)
C9 C7 C6 117.73(15)
C1 C8 O1 123.39(17)
C1 C8 C5 123.57(17)
O1 C8 C5 113.04(15)
C7 C9 C10 110.71(15)
C11 C10 C9 110.76(15)
C16 C11 C12 118.00(17)
C16 C11 C10 121.82(16)
C12 C11 C10 120.15(16)
O2 C12 C11 123.14(15)
O2 C12 C13 116.31(15)
C11 C12 C13 120.52(16)
C14 C13 C12 120.36(17)
C14 C13 S 118.24(14)
C12 C13 S 121.09(14)
C13 C14 C15 119.55(18)
C16 C15 C14 119.90(19)
C15 C16 C11 121.67(18)
C18 C17 C20 112.47(17)
C18 C17 C19 111.05(15)
C20 C17 C19 110.25(15)
C18 C17 S 110.26(13)
C20 C17 S 109.25(12)
C19 C17 S 103.16(13)
C8 O1 C7 106.85(13)
C12 O2 C7 116.72(13)
O3 S C13 104.76(8)
O3 S C17 105.74(8)
C13 S C17 101.62(8)

loop_
_geom_bond_atom_site_label_1
_geom_bond_atom_site_label_2
_geom_bond_distance
C1 C8 1.377(2)
C1 C2 1.384(3)
C2 C3 1.395(3)
C3 C4 1.394(3)
C4 C5 1.381(3)
C5 C8 1.386(3)
C5 C6 1.512(3)
C6 C7 1.524(3)
C7 O2 1.4368(19)
C7 O1 1.445(2)
C7 C9 1.510(2)
C8 O1 1.386(2)
C9 C10 1.523(3)
C10 C11 1.507(3)
C11 C16 1.391(3)
C11 C12 1.398(2)
C12 O2 1.376(2)
C12 C13 1.398(2)
C13 C14 1.381(3)
C13 S 1.8023(18)
C14 C15 1.391(3)
C15 C16 1.383(3)
C17 C18 1.514(3)
C17 C20 1.524(2)
C17 C19 1.532(3)
C17 S 1.8667(18)
O3 S 1.5015(12)
